data_4340442
loop_
_publ_author_name
'Wijeratne, Gayan B.'
'Corzine, Briana'
'Day, Victor W.'
'Jackson, Timothy A.'

_publ_section_title
;
 Saturation Kinetics in Phenolic O-H Bond Oxidation by a Mononuclear
 Mn(III)-OH Complex Derived from Dioxygen.
;
_journal_issue 14
_journal_name_full 'Inorganic chemistry'
_journal_page_first 7622
_journal_page_last 7634
_journal_paper_doi 10.1021/ic500943k
_journal_volume 53
_journal_year 2014
_chemical_formula_sum 'C72 H57 F9 Mn3 N15 O12 S3'
_chemical_formula_weight 1756.33
_chemical_name_systematic
; 
 ? 
;
_space_group_IT_number 9
_symmetry_cell_setting monoclinic
_symmetry_space_group_name_Hall 'C -2yc'
_symmetry_space_group_name_H-M 'C 1 c 1'
_atom_sites_solution_hydrogens geom
_atom_sites_solution_primary direct
_atom_sites_solution_secondary difmap
_audit_creation_method SHELXTL
_cell_angle_alpha 90.00
_cell_angle_beta 100.5500(10)
_cell_angle_gamma 90.00
_cell_formula_units_Z 4
_cell_length_a 28.6094(9)
_cell_length_b 9.2197(3)
_cell_length_c 28.5260(9)
_cell_measurement_reflns_used 9466
_cell_measurement_temperature 100(2)
_cell_measurement_theta_max 69.77
_cell_measurement_theta_min 4.84
_cell_volume 7397.1(4)
_computing_cell_refinement 'Bruker SAINT'
_computing_data_collection 'Bruker APEX2'
_computing_data_reduction 'Bruker SAINT'
_computing_molecular_graphics 'Bruker SHELXTL'
_computing_publication_material 'Bruker SHELXTL'
_computing_structure_refinement 'Bruker SHELXTL'
_computing_structure_solution 'Bruker SHELXTL'
_diffrn_ambient_temperature 100(2)
_diffrn_measured_fraction_theta_full 0.992
_diffrn_measured_fraction_theta_max 0.975
_diffrn_measurement_device_type 'Bruker APEX-II CCD'
_diffrn_measurement_method '\f and \w scans'
_diffrn_radiation_monochromator 'Helios multilayer optics'
_diffrn_radiation_source 'Bruker Microstar microfocus rotating anode'
_diffrn_radiation_type CuK\a
_diffrn_radiation_wavelength 1.54178
_diffrn_reflns_av_R_equivalents 0.0370
_diffrn_reflns_av_sigmaI/netI 0.0584
_diffrn_reflns_limit_h_max 34
_diffrn_reflns_limit_h_min -34
_diffrn_reflns_limit_k_max 8
_diffrn_reflns_limit_k_min -11
_diffrn_reflns_limit_l_max 31
_diffrn_reflns_limit_l_min -34
_diffrn_reflns_number 30828
_diffrn_reflns_theta_full 66.00
_diffrn_reflns_theta_max 69.79
_diffrn_reflns_theta_min 3.14
_exptl_absorpt_coefficient_mu 5.729
_exptl_absorpt_correction_T_max 1.000
_exptl_absorpt_correction_T_min 0.836
_exptl_absorpt_correction_type multi-scan
_exptl_crystal_colour yellow
_exptl_crystal_density_diffrn 1.577
_exptl_crystal_density_method 'not measured'
_exptl_crystal_description Irregular
_exptl_crystal_F_000 3576
_exptl_crystal_size_max 0.15
_exptl_crystal_size_mid 0.10
_exptl_crystal_size_min 0.10
_refine_diff_density_max 1.303
_refine_diff_density_min -0.520
_refine_diff_density_rms 0.076
_refine_ls_abs_structure_details 'Flack H D (1983), Acta Cryst. A39, 876-881'
_refine_ls_abs_structure_Flack 0.022(3)
_refine_ls_extinction_coef 0.000086(15)
_refine_ls_extinction_expression Fc^*^=kFc[1+0.001xFc^2^\l^3^/sin(2\q)]^-1/4^
_refine_ls_extinction_method SHELXL
_refine_ls_goodness_of_fit_ref 1.018
_refine_ls_hydrogen_treatment noref
_refine_ls_matrix_type full
_refine_ls_number_parameters 1028
_refine_ls_number_reflns 9683
_refine_ls_number_restraints 2
_refine_ls_restrained_S_all 1.018
_refine_ls_R_factor_all 0.0372
_refine_ls_R_factor_gt 0.0370
_refine_ls_shift/su_max 0.001
_refine_ls_shift/su_mean 0.000
_refine_ls_structure_factor_coef Fsqd
_refine_ls_weighting_details 'calc w=1/[\s^2^(Fo^2^)+(0.0563P)^2^+12.3197P] where P=(Fo^2^+2Fc^2^)/3'
_refine_ls_weighting_scheme calc
_refine_ls_wR_factor_gt 0.0958
_refine_ls_wR_factor_ref 0.0960
_reflns_number_gt 9583
_reflns_number_total 9683
_reflns_threshold_expression >2sigma(I)
_cod_data_source_file ic500943k_si_002.cif
_cod_data_source_block q33d
_cod_depositor_comments
;
The following automatic conversions were performed:

'_symmetry_cell_setting' value 'Monoclinic' changed to 'monoclinic'
according to
/usr/data/users/saulius/crontab/automatic-downloads/rss-feeds/ACS/lib/dictionaries/cif_core.dic
dictionary named 'cif_core.dic' version 2.4.2 from 2011-04-26.

Automatic conversion script
Id: cif_fix_values 2281 2013-09-26 08:29:07Z andrius 

 Adding full bibliography for 4340442--4340443.cif.
;
_cod_original_sg_symbol_H-M Cc
_cod_database_code 4340442

loop_
_symmetry_equiv_pos_as_xyz
'x, y, z'
'x, -y, z+1/2'
'x+1/2, y+1/2, z'
'x+1/2, -y+1/2, z+1/2'

loop_
_atom_site_label
_atom_site_type_symbol
_atom_site_fract_x
_atom_site_fract_y
_atom_site_fract_z
_atom_site_U_iso_or_equiv
_atom_site_adp_type
_atom_site_occupancy
_atom_site_symmetry_multiplicity
_atom_site_calc_flag
_atom_site_refinement_flags
Mn1A Mn 0.420991(17) 0.66599(5) 0.663420(18) 0.00979(12) Uani 1 1 d .
Mn1B Mn 0.252412(17) 0.68355(5) 0.495054(17) 0.00981(12) Uani 1 1 d .
Mn1C Mn 0.079419(17) 0.80440(5) 0.333777(17) 0.00969(12) Uani 1 1 d .
O1A O 0.30757(8) 0.7560(3) 0.54766(9) 0.0200(5) Uani 1 1 d .
N1A N 0.38680(10) 0.7899(3) 0.71602(10) 0.0134(5) Uani 1 1 d .
N2A N 0.35467(9) 0.7500(3) 0.62276(10) 0.0129(5) Uani 1 1 d .
N3A N 0.43069(10) 0.6279(3) 0.58505(10) 0.0118(5) Uani 1 1 d .
N4A N 0.39404(10) 0.4322(3) 0.64345(11) 0.0167(6) Uani 1 1 d .
N5A N 0.46069(10) 0.8650(3) 0.64411(10) 0.0137(6) Uani 1 1 d .
C1A C 0.40613(13) 0.8180(4) 0.76121(13) 0.0175(7) Uani 1 1 d .
H1A H 0.4363 0.7770 0.7737 0.021 Uiso 1 1 calc R
C2A C 0.38414(13) 0.9053(4) 0.79130(13) 0.0199(7) Uani 1 1 d .
H2A H 0.3994 0.9244 0.8232 0.024 Uiso 1 1 calc R
C3A C 0.34007(13) 0.9624(4) 0.77351(13) 0.0196(7) Uani 1 1 d .
H3A H 0.3246 1.0218 0.7932 0.024 Uiso 1 1 calc R
C4A C 0.31775(12) 0.9327(3) 0.72606(13) 0.0148(6) Uani 1 1 d .
C5A C 0.27202(12) 0.9854(4) 0.70653(14) 0.0187(7) Uani 1 1 d .
H5A H 0.2547 1.0418 0.7254 0.022 Uiso 1 1 calc R
C6A C 0.25277(12) 0.9539(4) 0.65968(14) 0.0197(7) Uani 1 1 d .
H6A H 0.2217 0.9873 0.6466 0.024 Uiso 1 1 calc R
C7A C 0.27849(12) 0.8726(4) 0.63074(13) 0.0170(7) Uani 1 1 d .
H7A H 0.2643 0.8527 0.5986 0.020 Uiso 1 1 calc R
C8A C 0.32382(11) 0.8216(3) 0.64834(12) 0.0125(6) Uani 1 1 d .
C9A C 0.34326(12) 0.8472(3) 0.69775(12) 0.0128(6) Uani 1 1 d .
C10A C 0.34599(11) 0.7302(3) 0.57664(12) 0.0122(6) Uani 1 1 d .
C11A C 0.38750(12) 0.6818(4) 0.55296(12) 0.0161(7) Uani 1 1 d .
H11A H 0.3856 0.6863 0.5194 0.019 Uiso 1 1 calc R
C12A C 0.43742(12) 0.4710(4) 0.57940(13) 0.0168(7) Uani 1 1 d .
H12A H 0.4698 0.4432 0.5955 0.020 Uiso 1 1 calc R
H12B H 0.4342 0.4474 0.5451 0.020 Uiso 1 1 calc R
C13A C 0.40109(12) 0.3856(4) 0.60053(13) 0.0155(7) Uani 1 1 d .
C14A C 0.37951(13) 0.2619(4) 0.57832(14) 0.0222(8) Uani 1 1 d .
H14A H 0.3852 0.2332 0.5479 0.027 Uiso 1 1 calc R
C15A C 0.34978(15) 0.1819(4) 0.60138(16) 0.0281(9) Uani 1 1 d .
H15A H 0.3345 0.0973 0.5870 0.034 Uiso 1 1 calc R
C16A C 0.34256(14) 0.2268(5) 0.64560(17) 0.0299(9) Uani 1 1 d .
H16A H 0.3225 0.1729 0.6623 0.036 Uiso 1 1 calc R
C17A C 0.36530(13) 0.3532(4) 0.66553(14) 0.0215(8) Uani 1 1 d .
H17A H 0.3601 0.3840 0.6959 0.026 Uiso 1 1 calc R
C18A C 0.47366(12) 0.7094(4) 0.57855(13) 0.0157(7) Uani 1 1 d .
H18A H 0.4741 0.7197 0.5441 0.019 Uiso 1 1 calc R
H18B H 0.5024 0.6548 0.5933 0.019 Uiso 1 1 calc R
C19A C 0.47439(11) 0.8581(4) 0.60112(12) 0.0130(6) Uani 1 1 d .
C20A C 0.49017(12) 0.9784(4) 0.57970(13) 0.0169(7) Uani 1 1 d .
H20A H 0.4995 0.9701 0.5495 0.020 Uiso 1 1 calc R
C21A C 0.49229(12) 1.1115(4) 0.60264(14) 0.0188(7) Uani 1 1 d .
H21A H 0.5029 1.1956 0.5884 0.023 Uiso 1 1 calc R
C22A C 0.47867(13) 1.1192(4) 0.64669(14) 0.0198(7) Uani 1 1 d .
H22A H 0.4803 1.2084 0.6636 0.024 Uiso 1 1 calc R
C23A C 0.46250(12) 0.9944(4) 0.66580(13) 0.0164(7) Uani 1 1 d .
H23A H 0.4523 1.0009 0.6956 0.020 Uiso 1 1 calc R
O1B O 0.12952(9) 0.7026(3) 0.38560(9) 0.0188(5) Uani 1 1 d .
N1B N 0.21756(10) 0.5404(3) 0.54063(10) 0.0134(5) Uani 1 1 d .
N2B N 0.18276(9) 0.6307(3) 0.45238(9) 0.0110(5) Uani 1 1 d .
N3B N 0.25654(10) 0.7877(3) 0.42211(10) 0.0116(5) Uani 1 1 d .
N4B N 0.29272(9) 0.5250(3) 0.45795(10) 0.0137(5) Uani 1 1 d .
N5B N 0.22050(10) 0.9105(3) 0.49663(11) 0.0151(6) Uani 1 1 d .
C1B C 0.23713(13) 0.4900(4) 0.58346(13) 0.0193(7) Uani 1 1 d .
H1B H 0.2688 0.5182 0.5963 0.023 Uiso 1 1 calc R
C2B C 0.21378(14) 0.3980(4) 0.61079(13) 0.0222(8) Uani 1 1 d .
H2B H 0.2298 0.3612 0.6405 0.027 Uiso 1 1 calc R
C3B C 0.16736(14) 0.3627(4) 0.59356(13) 0.0208(7) Uani 1 1 d .
H3B H 0.1506 0.3019 0.6117 0.025 Uiso 1 1 calc R
C4B C 0.14433(12) 0.4165(4) 0.54885(12) 0.0153(7) Uani 1 1 d .
C5B C 0.09655(13) 0.3829(4) 0.52869(14) 0.0203(7) Uani 1 1 d .
H5B H 0.0780 0.3250 0.5459 0.024 Uiso 1 1 calc R
C6B C 0.07719(12) 0.4335(4) 0.48459(14) 0.0198(7) Uani 1 1 d .
H6B H 0.0450 0.4116 0.4717 0.024 Uiso 1 1 calc R
C7B C 0.10391(12) 0.5184(4) 0.45731(14) 0.0174(7) Uani 1 1 d .
H7B H 0.0894 0.5511 0.4265 0.021 Uiso 1 1 calc R
C8B C 0.15102(11) 0.5542(3) 0.47528(12) 0.0118(6) Uani 1 1 d .
C9B C 0.17141(12) 0.5036(3) 0.52251(12) 0.0121(6) Uani 1 1 d .
C10B C 0.17057(11) 0.6957(3) 0.41111(12) 0.0104(6) Uani 1 1 d .
C11B C 0.21051(11) 0.7644(3) 0.38975(11) 0.0120(6) Uani 1 1 d .
H11B H 0.2060 0.7911 0.3571 0.014 Uiso 1 1 calc R
C12B C 0.29664(12) 0.7237(4) 0.40340(12) 0.0148(6) Uani 1 1 d .
H12C H 0.3264 0.7748 0.4173 0.018 Uiso 1 1 calc R
H12D H 0.2914 0.7363 0.3684 0.018 Uiso 1 1 calc R
C13B C 0.30169(11) 0.5643(4) 0.41536(12) 0.0127(6) Uani 1 1 d .
C14B C 0.31710(12) 0.4657(4) 0.38424(14) 0.0188(7) Uani 1 1 d .
H14B H 0.3221 0.4955 0.3537 0.023 Uiso 1 1 calc R
C15B C 0.32484(13) 0.3230(4) 0.39914(15) 0.0215(8) Uani 1 1 d .
H15B H 0.3354 0.2532 0.3789 0.026 Uiso 1 1 calc R
C16B C 0.31696(12) 0.2836(4) 0.44388(15) 0.0209(7) Uani 1 1 d .
H16B H 0.3229 0.1871 0.4551 0.025 Uiso 1 1 calc R
C17B C 0.30038(12) 0.3857(4) 0.47199(13) 0.0175(7) Uani 1 1 d .
H17B H 0.2941 0.3574 0.5023 0.021 Uiso 1 1 calc R
C18B C 0.26469(12) 0.9431(4) 0.43302(12) 0.0142(6) Uani 1 1 d .
H18C H 0.2621 0.9990 0.4030 0.017 Uiso 1 1 calc R
H18D H 0.2971 0.9573 0.4518 0.017 Uiso 1 1 calc R
C19B C 0.22816(11) 0.9970(4) 0.46110(12) 0.0136(6) Uani 1 1 d .
C20B C 0.20338(13) 1.1256(4) 0.44996(13) 0.0171(7) Uani 1 1 d .
H20B H 0.2102 1.1870 0.4253 0.021 Uiso 1 1 calc R
C21B C 0.16831(13) 1.1621(4) 0.47581(14) 0.0194(7) Uani 1 1 d .
H21B H 0.1503 1.2484 0.4686 0.023 Uiso 1 1 calc R
C22B C 0.15973(14) 1.0723(4) 0.51207(14) 0.0230(8) Uani 1 1 d .
H22B H 0.1358 1.0951 0.5300 0.028 Uiso 1 1 calc R
C23B C 0.18705(13) 0.9479(4) 0.52154(13) 0.0198(7) Uani 1 1 d .
H23B H 0.1818 0.8866 0.5468 0.024 Uiso 1 1 calc R
O1C O -0.02360(8) 0.9231(3) 0.21201(8) 0.0149(5) Uani 1 1 d .
N1C N 0.03891(10) 0.9043(3) 0.38486(10) 0.0125(5) Uani 1 1 d .
N2C N 0.01703(9) 0.9006(3) 0.28983(10) 0.0118(5) Uani 1 1 d .
N3C N 0.09697(10) 0.7810(3) 0.25813(10) 0.0140(6) Uani 1 1 d .
N4C N 0.05526(10) 0.5779(3) 0.30800(10) 0.0139(5) Uani 1 1 d .
N5C N 0.11949(10) 1.0095(3) 0.32275(10) 0.0139(6) Uani 1 1 d .
C1C C 0.05219(13) 0.9096(4) 0.43194(13) 0.0173(7) Uani 1 1 d .
H1C H 0.0798 0.8575 0.4461 0.021 Uiso 1 1 calc R
C2C C 0.02740(14) 0.9886(4) 0.46201(13) 0.0206(7) Uani 1 1 d .
H2C H 0.0386 0.9912 0.4955 0.025 Uiso 1 1 calc R
C3C C -0.01292(13) 1.0610(4) 0.44202(14) 0.0200(7) Uani 1 1 d .
H3C H -0.0301 1.1149 0.4616 0.024 Uiso 1 1 calc R
C4C C -0.02927(13) 1.0560(4) 0.39207(13) 0.0159(7) Uani 1 1 d .
C5C C -0.07136(13) 1.1258(4) 0.36963(14) 0.0194(7) Uani 1 1 d .
H5C H -0.0898 1.1800 0.3880 0.023 Uiso 1 1 calc R
C6C C -0.08544(12) 1.1149(4) 0.32105(14) 0.0193(7) Uani 1 1 d .
H6C H -0.1143 1.1596 0.3061 0.023 Uiso 1 1 calc R
C7C C -0.05770(12) 1.0379(4) 0.29278(13) 0.0164(7) Uani 1 1 d .
H7C H -0.0682 1.0326 0.2592 0.020 Uiso 1 1 calc R
C8C C -0.01569(11) 0.9707(3) 0.31326(12) 0.0112(6) Uani 1 1 d .
C9C C -0.00160(11) 0.9762(3) 0.36437(12) 0.0122(6) Uani 1 1 d .
C10C C 0.01214(11) 0.8871(3) 0.24318(12) 0.0114(6) Uani 1 1 d .
C11C C 0.05448(12) 0.8277(4) 0.22345(13) 0.0155(7) Uani 1 1 d .
H11C H 0.0536 0.8209 0.1901 0.019 Uiso 1 1 calc R
C12C C 0.10740(12) 0.6265(4) 0.25185(12) 0.0159(7) Uani 1 1 d .
H12E H 0.1397 0.6041 0.2696 0.019 Uiso 1 1 calc R
H12F H 0.1069 0.6069 0.2176 0.019 Uiso 1 1 calc R
C13C C 0.07172(11) 0.5294(4) 0.26939(12) 0.0148(6) Uani 1 1 d .
C14C C 0.05911(13) 0.3952(4) 0.24932(13) 0.0202(7) Uani 1 1 d .
H14C H 0.0712 0.3637 0.2222 0.024 Uiso 1 1 calc R
C15C C 0.02852(14) 0.3072(4) 0.26920(15) 0.0233(8) Uani 1 1 d .
H15C H 0.0195 0.2148 0.2558 0.028 Uiso 1 1 calc R
C16C C 0.01151(14) 0.3553(4) 0.30854(15) 0.0244(8) Uani 1 1 d .
H16C H -0.0093 0.2968 0.3228 0.029 Uiso 1 1 calc R
C17C C 0.02550(13) 0.4918(4) 0.32698(13) 0.0191(7) Uani 1 1 d .
H17C H 0.0136 0.5255 0.3540 0.023 Uiso 1 1 calc R
C18C C 0.13940(12) 0.8722(4) 0.25600(13) 0.0180(7) Uani 1 1 d .
H18E H 0.1398 0.8970 0.2223 0.022 Uiso 1 1 calc R
H18F H 0.1684 0.8153 0.2682 0.022 Uiso 1 1 calc R
C19C C 0.14062(12) 1.0105(4) 0.28444(13) 0.0162(7) Uani 1 1 d .
C20C C 0.16525(13) 1.1319(4) 0.27274(16) 0.0241(8) Uani 1 1 d .
H20C H 0.1802 1.1306 0.2456 0.029 Uiso 1 1 calc R
C21C C 0.16760(13) 1.2544(4) 0.30119(15) 0.0252(8) Uani 1 1 d .
H21C H 0.1849 1.3372 0.2943 0.030 Uiso 1 1 calc R
C22C C 0.14457(13) 1.2548(4) 0.33960(14) 0.0225(8) Uani 1 1 d .
H22C H 0.1448 1.3389 0.3589 0.027 Uiso 1 1 calc R
C23C C 0.12109(12) 1.1300(4) 0.34953(13) 0.0182(7) Uani 1 1 d .
H23C H 0.1056 1.1297 0.3763 0.022 Uiso 1 1 calc R
S1 S 0.25234(3) 0.38407(8) 0.76080(3) 0.01210(16) Uani 1 1 d .
F1 F 0.29117(9) 0.5405(3) 0.70132(9) 0.0354(6) Uani 1 1 d .
F2 F 0.29557(15) 0.6345(3) 0.77153(11) 0.0593(10) Uani 1 1 d .
F3 F 0.22959(12) 0.6357(3) 0.72122(11) 0.0486(8) Uani 1 1 d .
O1 O 0.22641(9) 0.4266(3) 0.79773(9) 0.0198(5) Uani 1 1 d .
O2 O 0.22421(10) 0.3132(3) 0.72036(9) 0.0212(5) Uani 1 1 d .
O3 O 0.29789(10) 0.3184(3) 0.77827(11) 0.0276(6) Uani 1 1 d .
C1 C 0.26792(16) 0.5577(4) 0.73746(14) 0.0252(8) Uani 1 1 d .
S2 S 0.09141(3) 0.91508(10) 0.62128(3) 0.02093(19) Uani 1 1 d .
F4 F 0.09652(10) 0.6290(3) 0.61619(14) 0.0517(9) Uani 1 1 d .
F5 F 0.16202(9) 0.7397(3) 0.61128(11) 0.0398(6) Uani 1 1 d .
F6 F 0.13895(17) 0.7185(5) 0.67663(14) 0.0794(13) Uani 1 1 d .
O4 O 0.12698(12) 1.0202(4) 0.63546(19) 0.0553(12) Uani 1 1 d .
O5 O 0.05492(14) 0.8973(4) 0.64811(18) 0.0566(11) Uani 1 1 d .
O6 O 0.0745(2) 0.9155(8) 0.57020(18) 0.099(2) Uani 1 1 d .
C2 C 0.12241(17) 0.7429(6) 0.6276(2) 0.0454(13) Uani 1 1 d .
S3 S -0.08534(3) 0.49134(9) 0.45339(3) 0.01607(17) Uani 1 1 d .
F7 F -0.01555(9) 0.6696(3) 0.48852(10) 0.0363(6) Uani 1 1 d .
F8 F -0.07497(9) 0.7732(3) 0.44660(13) 0.0477(8) Uani 1 1 d .
F9 F -0.02744(12) 0.6496(4) 0.41312(12) 0.0555(9) Uani 1 1 d .
O7 O -0.11627(10) 0.4891(3) 0.40740(10) 0.0250(6) Uani 1 1 d .
O8 O -0.05036(10) 0.3775(3) 0.46223(11) 0.0263(6) Uani 1 1 d .
O9 O -0.10922(9) 0.5207(3) 0.49270(10) 0.0224(5) Uani 1 1 d .
C3 C -0.04913(13) 0.6555(4) 0.45055(13) 0.0169(7) Uani 1 1 d .

loop_
_atom_site_aniso_label
_atom_site_aniso_U_11
_atom_site_aniso_U_22
_atom_site_aniso_U_33
_atom_site_aniso_U_23
_atom_site_aniso_U_13
_atom_site_aniso_U_12
Mn1A 0.0083(2) 0.0120(2) 0.0079(2) 0.0004(2) -0.00153(18) -0.00065(19)
Mn1B 0.0086(2) 0.0110(2) 0.0084(2) 0.00106(18) -0.00229(18) 0.00021(19)
Mn1C 0.0066(2) 0.0114(2) 0.0099(2) 0.00216(18) -0.00141(18) -0.00001(18)
O1A 0.0136(12) 0.0257(13) 0.0165(12) -0.0033(10) -0.0085(10) 0.0014(10)
N1A 0.0160(13) 0.0114(13) 0.0118(13) 0.0018(10) 0.0003(11) 0.0010(11)
N2A 0.0112(12) 0.0142(13) 0.0119(13) 0.0002(10) -0.0017(10) -0.0024(11)
N3A 0.0115(13) 0.0105(13) 0.0125(13) -0.0006(10) -0.0001(10) -0.0017(10)
N4A 0.0135(13) 0.0150(13) 0.0187(15) 0.0051(11) -0.0046(11) -0.0030(11)
N5A 0.0132(13) 0.0125(13) 0.0137(14) 0.0006(10) -0.0019(11) -0.0043(11)
C1A 0.0220(17) 0.0177(16) 0.0121(16) -0.0011(12) 0.0012(14) 0.0000(13)
C2A 0.0250(18) 0.0209(17) 0.0129(16) -0.0029(13) 0.0012(14) -0.0001(14)
C3A 0.0215(17) 0.0174(17) 0.0221(18) -0.0001(14) 0.0094(15) -0.0012(14)
C4A 0.0173(16) 0.0095(14) 0.0190(17) -0.0006(12) 0.0069(13) -0.0053(12)
C5A 0.0163(16) 0.0130(16) 0.029(2) 0.0008(13) 0.0104(15) -0.0002(13)
C6A 0.0127(15) 0.0171(17) 0.0273(19) -0.0002(14) -0.0020(14) 0.0008(13)
C7A 0.0133(16) 0.0151(16) 0.0211(17) 0.0006(13) -0.0004(13) -0.0008(13)
C8A 0.0100(15) 0.0124(15) 0.0142(16) 0.0026(12) 0.0001(13) -0.0035(12)
C9A 0.0117(15) 0.0112(14) 0.0159(16) 0.0032(12) 0.0037(13) -0.0044(12)
C10A 0.0107(15) 0.0104(14) 0.0131(15) 0.0012(12) -0.0042(13) -0.0045(11)
C11A 0.0164(16) 0.0216(17) 0.0083(15) -0.0004(12) -0.0029(13) -0.0010(13)
C12A 0.0182(16) 0.0152(16) 0.0168(17) -0.0038(13) 0.0027(13) -0.0004(13)
C13A 0.0146(15) 0.0107(15) 0.0180(16) 0.0018(12) -0.0051(13) -0.0007(12)
C14A 0.0229(18) 0.0134(16) 0.0254(19) -0.0004(14) -0.0089(15) -0.0031(14)
C15A 0.026(2) 0.0180(18) 0.034(2) 0.0040(15) -0.0115(17) -0.0095(15)
C16A 0.0209(19) 0.0224(19) 0.042(3) 0.0137(18) -0.0051(17) -0.0099(16)
C17A 0.0163(17) 0.0226(18) 0.0233(19) 0.0078(15) -0.0025(15) -0.0044(14)
C18A 0.0137(15) 0.0174(16) 0.0165(16) -0.0022(13) 0.0038(13) -0.0023(13)
C19A 0.0072(14) 0.0147(16) 0.0158(16) -0.0006(13) -0.0014(12) 0.0005(12)
C20A 0.0110(15) 0.0189(17) 0.0205(18) 0.0054(13) 0.0021(13) 0.0003(13)
C21A 0.0138(16) 0.0150(16) 0.0258(19) 0.0073(14) -0.0009(14) 0.0010(13)
C22A 0.0201(17) 0.0120(16) 0.0232(18) -0.0006(13) -0.0066(14) -0.0013(13)
C23A 0.0183(16) 0.0142(16) 0.0144(17) -0.0019(13) -0.0031(13) 0.0000(13)
O1B 0.0126(11) 0.0234(13) 0.0174(12) 0.0084(10) -0.0053(10) 0.0000(9)
N1B 0.0159(13) 0.0142(13) 0.0091(13) -0.0002(10) -0.0001(11) -0.0005(11)
N2B 0.0106(12) 0.0123(12) 0.0093(13) 0.0006(10) -0.0003(10) 0.0006(10)
N3B 0.0104(13) 0.0106(13) 0.0132(13) -0.0002(10) 0.0005(11) -0.0004(10)
N4B 0.0104(12) 0.0114(13) 0.0168(14) 0.0004(11) -0.0042(10) 0.0004(10)
N5B 0.0165(14) 0.0128(13) 0.0140(13) -0.0014(11) -0.0022(11) 0.0018(11)
C1B 0.0252(18) 0.0202(17) 0.0106(16) -0.0017(13) -0.0016(14) -0.0019(14)
C2B 0.033(2) 0.0233(18) 0.0095(16) 0.0031(13) 0.0017(15) -0.0011(15)
C3B 0.033(2) 0.0177(17) 0.0142(17) 0.0010(13) 0.0122(15) 0.0009(15)
C4B 0.0207(17) 0.0116(15) 0.0154(16) -0.0023(12) 0.0083(14) 0.0030(13)
C5B 0.0201(17) 0.0139(16) 0.031(2) 0.0034(14) 0.0144(15) 0.0018(13)
C6B 0.0078(15) 0.0186(17) 0.034(2) 0.0013(15) 0.0053(14) -0.0022(13)
C7B 0.0128(15) 0.0137(16) 0.0242(18) 0.0027(13) -0.0008(14) 0.0021(13)
C8B 0.0102(14) 0.0114(14) 0.0145(16) -0.0010(12) 0.0039(12) 0.0006(12)
C9B 0.0165(15) 0.0085(14) 0.0110(16) -0.0007(11) 0.0017(13) 0.0021(12)
C10B 0.0096(14) 0.0077(13) 0.0127(15) -0.0012(11) -0.0015(12) 0.0011(11)
C11B 0.0135(15) 0.0132(15) 0.0079(14) 0.0015(12) -0.0015(12) -0.0008(12)
C12B 0.0120(15) 0.0156(16) 0.0175(16) 0.0004(13) 0.0045(13) 0.0027(12)
C13B 0.0057(14) 0.0167(16) 0.0146(16) -0.0009(12) -0.0013(12) 0.0006(12)
C14B 0.0124(15) 0.0207(17) 0.0229(18) -0.0020(14) 0.0026(14) 0.0033(13)
C15B 0.0147(17) 0.0190(18) 0.029(2) -0.0098(14) -0.0010(15) 0.0053(13)
C16B 0.0136(16) 0.0112(15) 0.035(2) 0.0008(14) -0.0026(15) 0.0023(13)
C17B 0.0125(15) 0.0138(16) 0.0233(18) 0.0038(13) -0.0039(13) -0.0004(12)
C18B 0.0145(15) 0.0107(15) 0.0166(16) 0.0026(12) 0.0006(13) -0.0023(12)
C19B 0.0121(15) 0.0103(15) 0.0163(16) -0.0032(12) -0.0031(12) 0.0011(12)
C20B 0.0188(17) 0.0128(16) 0.0173(17) -0.0025(13) -0.0036(13) 0.0008(13)
C21B 0.0191(17) 0.0137(16) 0.0236(19) -0.0054(13) -0.0014(15) 0.0088(13)
C22B 0.0242(18) 0.0227(19) 0.0229(19) -0.0064(14) 0.0064(15) 0.0039(15)
C23B 0.0243(18) 0.0165(17) 0.0183(17) -0.0027(13) 0.0034(14) 0.0002(14)
O1C 0.0092(10) 0.0188(12) 0.0138(11) -0.0010(9) -0.0053(9) 0.0023(9)
N1C 0.0129(13) 0.0144(13) 0.0100(13) 0.0010(10) 0.0017(10) -0.0039(11)
N2C 0.0101(12) 0.0114(12) 0.0129(13) -0.0004(10) -0.0001(10) 0.0001(10)
N3C 0.0098(13) 0.0141(14) 0.0173(14) 0.0024(11) 0.0000(11) 0.0004(11)
N4C 0.0122(13) 0.0144(13) 0.0135(14) 0.0011(10) -0.0020(11) -0.0009(10)
N5C 0.0100(12) 0.0162(14) 0.0136(14) 0.0037(11) -0.0033(10) -0.0032(10)
C1C 0.0199(17) 0.0164(16) 0.0146(16) 0.0009(13) 0.0006(13) -0.0048(13)
C2C 0.0299(19) 0.0161(16) 0.0162(17) -0.0019(13) 0.0052(15) -0.0037(14)
C3C 0.0234(18) 0.0158(16) 0.0220(18) -0.0040(13) 0.0076(15) -0.0032(14)
C4C 0.0184(16) 0.0126(15) 0.0174(17) -0.0032(12) 0.0049(13) -0.0049(13)
C5C 0.0152(16) 0.0163(16) 0.029(2) -0.0046(14) 0.0094(15) 0.0001(13)
C6C 0.0093(15) 0.0221(18) 0.0251(19) -0.0048(14) -0.0008(13) 0.0035(13)
C7C 0.0129(15) 0.0170(16) 0.0175(17) -0.0021(13) -0.0018(13) 0.0013(13)
C8C 0.0099(14) 0.0086(14) 0.0146(16) -0.0012(11) 0.0010(12) -0.0021(11)
C9C 0.0109(14) 0.0095(14) 0.0165(16) -0.0003(12) 0.0032(12) -0.0039(12)
C10C 0.0091(15) 0.0101(14) 0.0137(15) 0.0015(11) -0.0014(12) 0.0000(11)
C11C 0.0102(15) 0.0240(17) 0.0117(16) 0.0038(13) 0.0007(13) 0.0066(13)
C12C 0.0145(16) 0.0179(17) 0.0153(16) -0.0007(13) 0.0022(13) 0.0032(13)
C13C 0.0115(15) 0.0146(16) 0.0160(16) 0.0039(13) -0.0032(12) 0.0021(12)
C14C 0.0214(17) 0.0185(17) 0.0178(17) -0.0006(14) -0.0041(14) 0.0045(14)
C15C 0.0254(19) 0.0150(17) 0.025(2) -0.0003(13) -0.0069(15) -0.0008(14)
C16C 0.0266(19) 0.0188(18) 0.025(2) 0.0061(15) -0.0018(16) -0.0065(15)
C17C 0.0193(17) 0.0176(17) 0.0193(18) 0.0017(13) 0.0003(14) -0.0004(13)
C18C 0.0128(16) 0.0186(17) 0.0249(19) 0.0037(14) 0.0093(14) -0.0002(13)
C19C 0.0088(14) 0.0176(17) 0.0211(17) 0.0080(13) 0.0001(13) 0.0006(13)
C20C 0.0156(17) 0.0217(18) 0.036(2) 0.0083(16) 0.0074(16) 0.0007(15)
C21C 0.0206(17) 0.0174(18) 0.037(2) 0.0091(16) 0.0028(16) -0.0039(15)
C22C 0.0211(18) 0.0163(17) 0.0261(19) 0.0047(14) -0.0057(15) -0.0036(14)
C23C 0.0147(16) 0.0195(17) 0.0182(17) 0.0030(13) -0.0029(13) -0.0040(13)
S1 0.0108(3) 0.0104(3) 0.0150(4) 0.0020(3) 0.0020(3) -0.0011(3)
F1 0.0452(14) 0.0331(13) 0.0351(14) -0.0002(11) 0.0265(12) -0.0147(11)
F2 0.110(3) 0.0365(15) 0.0308(14) -0.0033(12) 0.0110(16) -0.0479(18)
F3 0.075(2) 0.0296(13) 0.0489(17) 0.0213(12) 0.0321(16) 0.0258(14)
O1 0.0200(12) 0.0267(13) 0.0142(12) 0.0059(10) 0.0069(10) 0.0013(10)
O2 0.0237(13) 0.0250(13) 0.0131(12) -0.0001(10) -0.0016(10) -0.0098(10)
O3 0.0148(12) 0.0309(15) 0.0338(16) 0.0032(12) -0.0043(11) 0.0074(11)
C1 0.040(2) 0.0145(17) 0.024(2) -0.0002(14) 0.0146(17) -0.0038(16)
S2 0.0168(4) 0.0229(4) 0.0219(4) -0.0048(3) 0.0003(3) 0.0020(3)
F4 0.0308(14) 0.0270(13) 0.100(3) -0.0178(15) 0.0189(15) -0.0027(11)
F5 0.0252(12) 0.0353(14) 0.0646(19) 0.0017(13) 0.0235(12) 0.0061(11)
F6 0.099(3) 0.094(3) 0.047(2) 0.029(2) 0.018(2) 0.028(3)
O4 0.0294(17) 0.0249(17) 0.114(4) -0.0151(19) 0.021(2) -0.0106(14)
O5 0.049(2) 0.044(2) 0.089(3) -0.027(2) 0.043(2) -0.0133(17)
O6 0.116(5) 0.123(5) 0.039(3) 0.014(3) -0.037(3) 0.042(4)
C2 0.029(2) 0.031(2) 0.082(4) -0.009(2) 0.025(3) -0.0046(19)
S3 0.0166(4) 0.0129(4) 0.0181(4) 0.0009(3) 0.0014(3) -0.0010(3)
F7 0.0343(14) 0.0282(12) 0.0377(15) 0.0113(10) -0.0161(11) -0.0165(11)
F8 0.0234(12) 0.0170(11) 0.098(3) 0.0170(14) -0.0012(14) 0.0000(10)
F9 0.069(2) 0.064(2) 0.0446(17) -0.0157(15) 0.0396(17) -0.0379(17)
O7 0.0274(14) 0.0264(13) 0.0170(13) 0.0034(10) -0.0075(11) -0.0068(11)
O8 0.0257(14) 0.0134(12) 0.0383(16) -0.0025(11) 0.0022(12) 0.0050(10)
O9 0.0242(13) 0.0220(13) 0.0232(13) 0.0031(10) 0.0106(11) -0.0009(10)
C3 0.0173(17) 0.0175(17) 0.0153(17) 0.0028(13) 0.0014(14) -0.0017(13)

loop_
_atom_type_symbol
_atom_type_description
_atom_type_scat_dispersion_real
_atom_type_scat_dispersion_imag
_atom_type_scat_source
C C 0.0181 0.0091 'International Tables Vol C Tables 4.2.6.8 and 6.1.1.4'
H H 0.0000 0.0000 'International Tables Vol C Tables 4.2.6.8 and 6.1.1.4'
N N 0.0311 0.0180 'International Tables Vol C Tables 4.2.6.8 and 6.1.1.4'
O O 0.0492 0.0322 'International Tables Vol C Tables 4.2.6.8 and 6.1.1.4'
F F 0.0727 0.0534 'International Tables Vol C Tables 4.2.6.8 and 6.1.1.4'
S S 0.3331 0.5567 'International Tables Vol C Tables 4.2.6.8 and 6.1.1.4'
Mn Mn -0.5299 2.8052 'International Tables Vol C Tables 4.2.6.8 and 6.1.1.4'

loop_
_geom_angle_atom_site_label_1
_geom_angle_atom_site_label_2
_geom_angle_atom_site_label_3
_geom_angle
_geom_angle_site_symmetry_1
_geom_angle_site_symmetry_3
O1C Mn1A N2A 168.99(10) 4_565 .
O1C Mn1A N1A 97.35(10) 4_565 .
N2A Mn1A N1A 74.42(10) . .
O1C Mn1A N5A 97.27(10) 4_565 .
N2A Mn1A N5A 90.52(10) . .
N1A Mn1A N5A 92.82(10) . .
O1C Mn1A N4A 88.58(10) 4_565 .
N2A Mn1A N4A 88.95(10) . .
N1A Mn1A N4A 118.00(11) . .
N5A Mn1A N4A 147.71(11) . .
O1C Mn1A N3A 111.77(10) 4_565 .
N2A Mn1A N3A 77.74(10) . .
N1A Mn1A N3A 149.35(10) . .
N5A Mn1A N3A 74.76(10) . .
N4A Mn1A N3A 73.59(10) . .
O1A Mn1B N2B 164.88(10) . .
O1A Mn1B N1B 97.57(11) . .
N2B Mn1B N1B 74.46(10) . .
O1A Mn1B N4B 99.33(10) . .
N2B Mn1B N4B 94.97(10) . .
N1B Mn1B N4B 102.37(10) . .
O1A Mn1B N5B 86.83(10) . .
N2B Mn1B N5B 83.61(10) . .
N1B Mn1B N5B 108.04(11) . .
N4B Mn1B N5B 147.89(11) . .
O1A Mn1B N3B 111.02(10) . .
N2B Mn1B N3B 77.52(10) . .
N1B Mn1B N3B 151.40(10) . .
N4B Mn1B N3B 74.40(10) . .
N5B Mn1B N3B 73.99(10) . .
O1B Mn1C N2C 168.01(10) . .
O1B Mn1C N1C 95.46(11) . .
N2C Mn1C N1C 74.76(10) . .
O1B Mn1C N5C 100.07(10) . .
N2C Mn1C N5C 87.84(10) . .
N1C Mn1C N5C 94.76(10) . .
O1B Mn1C N4C 86.83(10) . .
N2C Mn1C N4C 91.11(10) . .
N1C Mn1C N4C 115.34(10) . .
N5C Mn1C N4C 148.46(11) . .
O1B Mn1C N3C 112.40(10) . .
N2C Mn1C N3C 78.21(10) . .
N1C Mn1C N3C 151.53(10) . .
N5C Mn1C N3C 75.31(11) . .
N4C Mn1C N3C 73.63(10) . .
C10A O1A Mn1B 149.4(2) . .
C1A N1A C9A 118.9(3) . .
C1A N1A Mn1A 126.2(2) . .
C9A N1A Mn1A 114.8(2) . .
C10A N2A C8A 124.5(3) . .
C10A N2A Mn1A 118.3(2) . .
C8A N2A Mn1A 117.3(2) . .
C12A N3A C18A 110.9(3) . .
C12A N3A C11A 111.9(3) . .
C18A N3A C11A 111.7(3) . .
C12A N3A Mn1A 107.1(2) . .
C18A N3A Mn1A 106.9(2) . .
C11A N3A Mn1A 108.0(2) . .
C17A N4A C13A 117.5(3) . .
C17A N4A Mn1A 126.4(3) . .
C13A N4A Mn1A 114.8(2) . .
C23A N5A C19A 117.8(3) . .
C23A N5A Mn1A 125.7(2) . .
C19A N5A Mn1A 114.8(2) . .
N1A C1A C2A 123.3(3) . .
N1A C1A H1A 118.4 . .
C2A C1A H1A 118.4 . .
C3A C2A C1A 118.4(3) . .
C3A C2A H2A 120.8 . .
C1A C2A H2A 120.8 . .
C2A C3A C4A 120.2(3) . .
C2A C3A H3A 119.9 . .
C4A C3A H3A 119.9 . .
C5A C4A C3A 122.3(3) . .
C5A C4A C9A 120.1(3) . .
C3A C4A C9A 117.5(3) . .
C6A C5A C4A 119.1(3) . .
C6A C5A H5A 120.4 . .
C4A C5A H5A 120.4 . .
C5A C6A C7A 121.2(3) . .
C5A C6A H6A 119.4 . .
C7A C6A H6A 119.4 . .
C8A C7A C6A 121.3(3) . .
C8A C7A H7A 119.3 . .
C6A C7A H7A 119.3 . .
C7A C8A N2A 127.3(3) . .
C7A C8A C9A 118.0(3) . .
N2A C8A C9A 114.7(3) . .
N1A C9A C4A 121.7(3) . .
N1A C9A C8A 118.3(3) . .
C4A C9A C8A 120.1(3) . .
O1A C10A N2A 127.7(3) . .
O1A C10A C11A 114.5(3) . .
N2A C10A C11A 117.6(3) . .
N3A C11A C10A 116.7(3) . .
N3A C11A H11A 121.6 . .
C10A C11A H11A 121.6 . .
N3A C12A C13A 110.8(3) . .
N3A C12A H12A 109.5 . .
C13A C12A H12A 109.5 . .
N3A C12A H12B 109.5 . .
C13A C12A H12B 109.5 . .
H12A C12A H12B 108.1 . .
N4A C13A C14A 123.1(3) . .
N4A C13A C12A 115.1(3) . .
C14A C13A C12A 121.6(3) . .
C15A C14A C13A 118.8(4) . .
C15A C14A H14A 120.6 . .
C13A C14A H14A 120.6 . .
C16A C15A C14A 119.0(4) . .
C16A C15A H15A 120.5 . .
C14A C15A H15A 120.5 . .
C15A C16A C17A 118.9(4) . .
C15A C16A H16A 120.5 . .
C17A C16A H16A 120.5 . .
N4A C17A C16A 122.7(4) . .
N4A C17A H17A 118.6 . .
C16A C17A H17A 118.6 . .
N3A C18A C19A 110.7(3) . .
N3A C18A H18A 109.5 . .
C19A C18A H18A 109.5 . .
N3A C18A H18B 109.5 . .
C19A C18A H18B 109.5 . .
H18A C18A H18B 108.1 . .
N5A C19A C20A 122.3(3) . .
N5A C19A C18A 116.4(3) . .
C20A C19A C18A 121.3(3) . .
C19A C20A C21A 119.5(3) . .
C19A C20A H20A 120.3 . .
C21A C20A H20A 120.3 . .
C22A C21A C20A 118.6(3) . .
C22A C21A H21A 120.7 . .
C20A C21A H21A 120.7 . .
C21A C22A C23A 118.9(3) . .
C21A C22A H22A 120.5 . .
C23A C22A H22A 120.5 . .
N5A C23A C22A 122.9(3) . .
N5A C23A H23A 118.5 . .
C22A C23A H23A 118.5 . .
C10B O1B Mn1C 151.2(2) . .
C1B N1B C9B 118.3(3) . .
C1B N1B Mn1B 126.0(2) . .
C9B N1B Mn1B 115.6(2) . .
C10B N2B C8B 124.1(3) . .
C10B N2B Mn1B 117.6(2) . .
C8B N2B Mn1B 117.0(2) . .
C12B N3B C18B 111.2(3) . .
C12B N3B C11B 112.3(3) . .
C18B N3B C11B 111.2(3) . .
C12B N3B Mn1B 109.3(2) . .
C18B N3B Mn1B 104.2(2) . .
C11B N3B Mn1B 108.35(19) . .
C13B N4B C17B 118.6(3) . .
C13B N4B Mn1B 116.9(2) . .
C17B N4B Mn1B 123.3(2) . .
C23B N5B C19B 118.7(3) . .
C23B N5B Mn1B 125.0(2) . .
C19B N5B Mn1B 114.1(2) . .
N1B C1B C2B 124.0(3) . .
N1B C1B H1B 118.0 . .
C2B C1B H1B 118.0 . .
C3B C2B C1B 118.3(3) . .
C3B C2B H2B 120.8 . .
C1B C2B H2B 120.8 . .
C2B C3B C4B 120.1(3) . .
C2B C3B H3B 119.9 . .
C4B C3B H3B 119.9 . .
C3B C4B C5B 123.0(3) . .
C3B C4B C9B 117.7(3) . .
C5B C4B C9B 119.2(3) . .
C6B C5B C4B 119.9(3) . .
C6B C5B H5B 120.0 . .
C4B C5B H5B 120.0 . .
C5B C6B C7B 121.8(3) . .
C5B C6B H6B 119.1 . .
C7B C6B H6B 119.1 . .
C8B C7B C6B 120.7(3) . .
C8B C7B H7B 119.6 . .
C6B C7B H7B 119.6 . .
C7B C8B N2B 127.9(3) . .
C7B C8B C9B 117.8(3) . .
N2B C8B C9B 114.3(3) . .
N1B C9B C4B 121.4(3) . .
N1B C9B C8B 118.0(3) . .
C4B C9B C8B 120.6(3) . .
O1B C10B N2B 127.3(3) . .
O1B C10B C11B 115.7(3) . .
N2B C10B C11B 116.9(3) . .
N3B C11B C10B 117.2(3) . .
N3B C11B H11B 121.4 . .
C10B C11B H11B 121.4 . .
N3B C12B C13B 110.9(3) . .
N3B C12B H12C 109.5 . .
C13B C12B H12C 109.5 . .
N3B C12B H12D 109.5 . .
C13B C12B H12D 109.5 . .
H12C C12B H12D 108.1 . .
N4B C13B C14B 122.5(3) . .
N4B C13B C12B 116.3(3) . .
C14B C13B C12B 121.2(3) . .
C15B C14B C13B 118.3(3) . .
C15B C14B H14B 120.9 . .
C13B C14B H14B 120.9 . .
C16B C15B C14B 119.1(3) . .
C16B C15B H15B 120.4 . .
C14B C15B H15B 120.4 . .
C17B C16B C15B 119.3(3) . .
C17B C16B H16B 120.3 . .
C15B C16B H16B 120.3 . .
N4B C17B C16B 122.1(3) . .
N4B C17B H17B 118.9 . .
C16B C17B H17B 118.9 . .
N3B C18B C19B 109.4(3) . .
N3B C18B H18C 109.8 . .
C19B C18B H18C 109.8 . .
N3B C18B H18D 109.8 . .
C19B C18B H18D 109.8 . .
H18C C18B H18D 108.2 . .
N5B C19B C20B 122.3(3) . .
N5B C19B C18B 115.5(3) . .
C20B C19B C18B 122.2(3) . .
C19B C20B C21B 118.2(3) . .
C19B C20B H20B 120.9 . .
C21B C20B H20B 120.9 . .
C22B C21B C20B 119.8(3) . .
C22B C21B H21B 120.1 . .
C20B C21B H21B 120.1 . .
C21B C22B C23B 118.1(3) . .
C21B C22B H22B 121.0 . .
C23B C22B H22B 121.0 . .
N5B C23B C22B 122.9(3) . .
N5B C23B H23B 118.6 . .
C22B C23B H23B 118.6 . .
C10C O1C Mn1A 141.6(2) . 4_464
C1C N1C C9C 118.5(3) . .
C1C N1C Mn1C 126.3(2) . .
C9C N1C Mn1C 115.0(2) . .
C10C N2C C8C 124.6(3) . .
C10C N2C Mn1C 117.9(2) . .
C8C N2C Mn1C 117.5(2) . .
C12C N3C C11C 111.0(3) . .
C12C N3C C18C 110.9(3) . .
C11C N3C C18C 112.5(3) . .
C12C N3C Mn1C 106.7(2) . .
C11C N3C Mn1C 107.7(2) . .
C18C N3C Mn1C 107.7(2) . .
C17C N4C C13C 118.2(3) . .
C17C N4C Mn1C 125.9(2) . .
C13C N4C Mn1C 115.8(2) . .
C19C N5C C23C 118.9(3) . .
C19C N5C Mn1C 115.7(2) . .
C23C N5C Mn1C 125.2(2) . .
N1C C1C C2C 123.4(3) . .
N1C C1C H1C 118.3 . .
C2C C1C H1C 118.3 . .
C3C C2C C1C 118.6(3) . .
C3C C2C H2C 120.7 . .
C1C C2C H2C 120.7 . .
C2C C3C C4C 120.2(3) . .
C2C C3C H3C 119.9 . .
C4C C3C H3C 119.9 . .
C5C C4C C3C 122.6(3) . .
C5C C4C C9C 120.0(3) . .
C3C C4C C9C 117.4(3) . .
C6C C5C C4C 119.5(3) . .
C6C C5C H5C 120.3 . .
C4C C5C H5C 120.3 . .
C5C C6C C7C 121.2(3) . .
C5C C6C H6C 119.4 . .
C7C C6C H6C 119.4 . .
C8C C7C C6C 121.1(3) . .
C8C C7C H7C 119.4 . .
C6C C7C H7C 119.4 . .
C7C C8C N2C 127.5(3) . .
C7C C8C C9C 118.2(3) . .
N2C C8C C9C 114.3(3) . .
N1C C9C C4C 121.8(3) . .
N1C C9C C8C 118.2(3) . .
C4C C9C C8C 120.0(3) . .
O1C C10C N2C 127.2(3) . .
O1C C10C C11C 115.3(3) . .
N2C C10C C11C 117.5(3) . .
N3C C11C C10C 117.8(3) . .
N3C C11C H11C 121.1 . .
C10C C11C H11C 121.1 . .
N3C C12C C13C 111.6(3) . .
N3C C12C H12E 109.3 . .
C13C C12C H12E 109.3 . .
N3C C12C H12F 109.3 . .
C13C C12C H12F 109.3 . .
H12E C12C H12F 108.0 . .
N4C C13C C14C 122.0(3) . .
N4C C13C C12C 115.6(3) . .
C14C C13C C12C 122.3(3) . .
C13C C14C C15C 119.3(3) . .
C13C C14C H14C 120.3 . .
C15C C14C H14C 120.3 . .
C16C C15C C14C 119.2(3) . .
C16C C15C H15C 120.4 . .
C14C C15C H15C 120.4 . .
C15C C16C C17C 118.6(4) . .
C15C C16C H16C 120.7 . .
C17C C16C H16C 120.7 . .
N4C C17C C16C 122.6(4) . .
N4C C17C H17C 118.7 . .
C16C C17C H17C 118.7 . .
N3C C18C C19C 113.3(3) . .
N3C C18C H18E 108.9 . .
C19C C18C H18E 108.9 . .
N3C C18C H18F 108.9 . .
C19C C18C H18F 108.9 . .
H18E C18C H18F 107.7 . .
N5C C19C C20C 121.5(4) . .
N5C C19C C18C 117.6(3) . .
C20C C19C C18C 120.8(3) . .
C21C C20C C19C 119.1(4) . .
C21C C20C H20C 120.4 . .
C19C C20C H20C 120.4 . .
C22C C21C C20C 119.3(3) . .
C22C C21C H21C 120.4 . .
C20C C21C H21C 120.4 . .
C21C C22C C23C 118.7(4) . .
C21C C22C H22C 120.7 . .
C23C C22C H22C 120.7 . .
N5C C23C C22C 122.4(4) . .
N5C C23C H23C 118.8 . .
C22C C23C H23C 118.8 . .
O2 S1 O3 115.12(17) . .
O2 S1 O1 114.87(16) . .
O3 S1 O1 114.41(17) . .
O2 S1 C1 104.19(18) . .
O3 S1 C1 103.29(19) . .
O1 S1 C1 102.71(17) . .
F3 C1 F1 107.0(3) . .
F3 C1 F2 108.0(4) . .
F1 C1 F2 108.2(3) . .
F3 C1 S1 111.3(3) . .
F1 C1 S1 111.6(3) . .
F2 C1 S1 110.6(3) . .
O4 S2 O5 119.4(2) . .
O4 S2 O6 112.2(4) . .
O5 S2 O6 113.6(4) . .
O4 S2 C2 105.0(2) . .
O5 S2 C2 104.0(3) . .
O6 S2 C2 99.7(3) . .
F4 C2 F5 112.9(4) . .
F4 C2 F6 101.1(5) . .
F5 C2 F6 101.2(4) . .
F4 C2 S2 116.1(4) . .
F5 C2 S2 115.3(4) . .
F6 C2 S2 107.9(4) . .
O8 S3 O9 114.44(17) . .
O8 S3 O7 116.09(18) . .
O9 S3 O7 114.27(17) . .
O8 S3 C3 103.17(16) . .
O9 S3 C3 103.32(16) . .
O7 S3 C3 103.17(16) . .
F8 C3 F7 107.8(3) . .
F8 C3 F9 107.7(3) . .
F7 C3 F9 106.7(3) . .
F8 C3 S3 111.8(2) . .
F7 C3 S3 112.1(2) . .
F9 C3 S3 110.5(3) . .

loop_
_geom_bond_atom_site_label_1
_geom_bond_atom_site_label_2
_geom_bond_distance
_geom_bond_site_symmetry_2
Mn1A O1C 2.075(2) 4_565
Mn1A N2A 2.177(3) .
Mn1A N1A 2.248(3) .
Mn1A N5A 2.278(3) .
Mn1A N4A 2.325(3) .
Mn1A N3A 2.329(3) .
Mn1B O1A 2.079(2) .
Mn1B N2B 2.191(3) .
Mn1B N1B 2.214(3) .
Mn1B N4B 2.244(3) .
Mn1B N5B 2.286(3) .
Mn1B N3B 2.314(3) .
Mn1C O1B 2.084(2) .
Mn1C N2C 2.174(3) .
Mn1C N1C 2.221(3) .
Mn1C N5C 2.263(3) .
Mn1C N4C 2.279(3) .
Mn1C N3C 2.313(3) .
O1A C10A 1.271(4) .
N1A C1A 1.332(5) .
N1A C9A 1.365(4) .
N2A C10A 1.306(4) .
N2A C8A 1.408(4) .
N3A C12A 1.472(4) .
N3A C18A 1.481(4) .
N3A C11A 1.482(4) .
N4A C17A 1.339(5) .
N4A C13A 1.347(5) .
N5A C23A 1.340(5) .
N5A C19A 1.356(5) .
C1A C2A 1.407(5) .
C1A H1A 0.9500 .
C2A C3A 1.375(5) .
C2A H2A 0.9500 .
C3A C4A 1.414(5) .
C3A H3A 0.9500 .
C4A C5A 1.411(5) .
C4A C9A 1.422(5) .
C5A C6A 1.380(5) .
C5A H5A 0.9500 .
C6A C7A 1.417(5) .
C6A H6A 0.9500 .
C7A C8A 1.384(5) .
C7A H7A 0.9500 .
C8A C9A 1.437(5) .
C10A C11A 1.536(5) .
C11A H11A 0.9500 .
C12A C13A 1.514(5) .
C12A H12A 0.9900 .
C12A H12B 0.9900 .
C13A C14A 1.393(5) .
C14A C15A 1.380(6) .
C14A H14A 0.9500 .
C15A C16A 1.378(7) .
C15A H15A 0.9500 .
C16A C17A 1.404(6) .
C16A H16A 0.9500 .
C17A H17A 0.9500 .
C18A C19A 1.513(5) .
C18A H18A 0.9900 .
C18A H18B 0.9900 .
C19A C20A 1.382(5) .
C20A C21A 1.386(5) .
C20A H20A 0.9500 .
C21A C22A 1.384(6) .
C21A H21A 0.9500 .
C22A C23A 1.389(5) .
C22A H22A 0.9500 .
C23A H23A 0.9500 .
O1B C10B 1.265(4) .
N1B C1B 1.331(5) .
N1B C9B 1.369(4) .
N2B C10B 1.310(4) .
N2B C8B 1.402(4) .
N3B C12B 1.475(4) .
N3B C18B 1.476(4) .
N3B C11B 1.479(4) .
N4B C13B 1.337(5) .
N4B C17B 1.351(5) .
N5B C23B 1.337(5) .
N5B C19B 1.339(5) .
C1B C2B 1.401(5) .
C1B H1B 0.9500 .
C2B C3B 1.368(6) .
C2B H2B 0.9500 .
C3B C4B 1.414(5) .
C3B H3B 0.9500 .
C4B C5B 1.417(5) .
C4B C9B 1.422(5) .
C5B C6B 1.361(6) .
C5B H5B 0.9500 .
C6B C7B 1.422(5) .
C6B H6B 0.9500 .
C7B C8B 1.391(5) .
C7B H7B 0.9500 .
C8B C9B 1.444(5) .
C10B C11B 1.528(4) .
C11B H11B 0.9500 .
C12B C13B 1.510(5) .
C12B H12C 0.9900 .
C12B H12D 0.9900 .
C13B C14B 1.397(5) .
C14B C15B 1.388(5) .
C14B H14B 0.9500 .
C15B C16B 1.385(6) .
C15B H15B 0.9500 .
C16B C17B 1.376(5) .
C16B H16B 0.9500 .
C17B H17B 0.9500 .
C18B C19B 1.512(5) .
C18B H18C 0.9900 .
C18B H18D 0.9900 .
C19B C20B 1.388(5) .
C20B C21B 1.391(5) .
C20B H20B 0.9500 .
C21B C22B 1.381(6) .
C21B H21B 0.9500 .
C22B C23B 1.386(6) .
C22B H22B 0.9500 .
C23B H23B 0.9500 .
O1C C10C 1.270(4) .
O1C Mn1A 2.075(2) 4_464
N1C C1C 1.328(5) .
N1C C9C 1.370(4) .
N2C C10C 1.318(4) .
N2C C8C 1.403(4) .
N3C C12C 1.472(4) .
N3C C11C 1.484(4) .
N3C C18C 1.487(4) .
N4C C17C 1.348(5) .
N4C C13C 1.351(5) .
N5C C19C 1.342(5) .
N5C C23C 1.344(5) .
C1C C2C 1.411(5) .
C1C H1C 0.9500 .
C2C C3C 1.364(6) .
C2C H2C 0.9500 .
C3C C4C 1.417(5) .
C3C H3C 0.9500 .
C4C C5C 1.411(5) .
C4C C9C 1.422(5) .
C5C C6C 1.374(6) .
C5C H5C 0.9500 .
C6C C7C 1.421(5) .
C6C H6C 0.9500 .
C7C C8C 1.383(5) .
C7C H7C 0.9500 .
C8C C9C 1.441(5) .
C10C C11C 1.528(4) .
C11C H11C 0.9500 .
C12C C13C 1.511(5) .
C12C H12E 0.9900 .
C12C H12F 0.9900 .
C13C C14C 1.383(5) .
C14C C15C 1.389(6) .
C14C H14C 0.9500 .
C15C C16C 1.376(6) .
C15C H15C 0.9500 .
C16C C17C 1.394(5) .
C16C H16C 0.9500 .
C17C H17C 0.9500 .
C18C C19C 1.508(5) .
C18C H18E 0.9900 .
C18C H18F 0.9900 .
C19C C20C 1.395(5) .
C20C C21C 1.385(6) .
C20C H20C 0.9500 .
C21C C22C 1.378(6) .
C21C H21C 0.9500 .
C22C C23C 1.387(5) .
C22C H22C 0.9500 .
C23C H23C 0.9500 .
S1 O2 1.437(3) .
S1 O3 1.441(3) .
S1 O1 1.449(3) .
S1 C1 1.820(4) .
F1 C1 1.335(5) .
F2 C1 1.338(5) .
F3 C1 1.322(5) .
S2 O4 1.410(3) .
S2 O5 1.412(4) .
S2 O6 1.449(5) .
S2 C2 1.812(5) .
F4 C2 1.292(6) .
F5 C2 1.301(5) .
F6 C2 1.411(8) .
S3 O8 1.440(3) .
S3 O9 1.441(3) .
S3 O7 1.442(3) .
S3 C3 1.844(4) .
F7 C3 1.316(4) .
F8 C3 1.306(5) .
F9 C3 1.330(5) .

loop_
_geom_torsion_atom_site_label_1
_geom_torsion_atom_site_label_2
_geom_torsion_atom_site_label_3
_geom_torsion_atom_site_label_4
_geom_torsion
_geom_torsion_site_symmetry_1
N2B Mn1B O1A C10A 126.3(5) .
N1B Mn1B O1A C10A 69.3(5) .
N4B Mn1B O1A C10A -34.7(5) .
N5B Mn1B O1A C10A 177.1(5) .
N3B Mn1B O1A C10A -111.4(5) .
O1C Mn1A N1A C1A 14.0(3) 4_565
N2A Mn1A N1A C1A -173.4(3) .
N5A Mn1A N1A C1A -83.7(3) .
N4A Mn1A N1A C1A 106.3(3) .
N3A Mn1A N1A C1A -148.0(3) .
O1C Mn1A N1A C9A -170.0(2) 4_565
N2A Mn1A N1A C9A 2.5(2) .
N5A Mn1A N1A C9A 92.3(2) .
N4A Mn1A N1A C9A -77.7(2) .
N3A Mn1A N1A C9A 28.0(3) .
O1C Mn1A N2A C10A -142.9(5) 4_565
N1A Mn1A N2A C10A 174.7(3) .
N5A Mn1A N2A C10A 81.9(2) .
N4A Mn1A N2A C10A -65.8(2) .
N3A Mn1A N2A C10A 7.6(2) .
O1C Mn1A N2A C8A 36.8(7) 4_565
N1A Mn1A N2A C8A -5.7(2) .
N5A Mn1A N2A C8A -98.5(2) .
N4A Mn1A N2A C8A 113.8(2) .
N3A Mn1A N2A C8A -172.7(2) .
O1C Mn1A N3A C12A 53.8(2) 4_565
N2A Mn1A N3A C12A -120.4(2) .
N1A Mn1A N3A C12A -145.4(2) .
N5A Mn1A N3A C12A 145.7(2) .
N4A Mn1A N3A C12A -27.8(2) .
O1C Mn1A N3A C18A -65.1(2) 4_565
N2A Mn1A N3A C18A 120.7(2) .
N1A Mn1A N3A C18A 95.6(3) .
N5A Mn1A N3A C18A 26.7(2) .
N4A Mn1A N3A C18A -146.8(2) .
O1C Mn1A N3A C11A 174.51(19) 4_565
N2A Mn1A N3A C11A 0.3(2) .
N1A Mn1A N3A C11A -24.7(3) .
N5A Mn1A N3A C11A -93.6(2) .
N4A Mn1A N3A C11A 92.9(2) .
O1C Mn1A N4A C17A 86.1(3) 4_565
N2A Mn1A N4A C17A -83.2(3) .
N1A Mn1A N4A C17A -11.5(3) .
N5A Mn1A N4A C17A -172.5(3) .
N3A Mn1A N4A C17A -160.7(3) .
O1C Mn1A N4A C13A -107.2(2) 4_565
N2A Mn1A N4A C13A 83.5(2) .
N1A Mn1A N4A C13A 155.2(2) .
N5A Mn1A N4A C13A -5.8(3) .
N3A Mn1A N4A C13A 6.0(2) .
O1C Mn1A N5A C23A -90.7(3) 4_565
N2A Mn1A N5A C23A 81.5(3) .
N1A Mn1A N5A C23A 7.1(3) .
N4A Mn1A N5A C23A 170.4(2) .
N3A Mn1A N5A C23A 158.7(3) .
O1C Mn1A N5A C19A 104.2(2) 4_565
N2A Mn1A N5A C19A -83.6(2) .
N1A Mn1A N5A C19A -158.0(2) .
N4A Mn1A N5A C19A 5.2(3) .
N3A Mn1A N5A C19A -6.5(2) .
C9A N1A C1A C2A -0.6(5) .
Mn1A N1A C1A C2A 175.2(3) .
N1A C1A C2A C3A 1.3(6) .
C1A C2A C3A C4A 0.2(5) .
C2A C3A C4A C5A 178.2(3) .
C2A C3A C4A C9A -2.1(5) .
C3A C4A C5A C6A 179.0(3) .
C9A C4A C5A C6A -0.6(5) .
C4A C5A C6A C7A -1.4(5) .
C5A C6A C7A C8A 0.1(5) .
C6A C7A C8A N2A -174.6(3) .
C6A C7A C8A C9A 3.1(5) .
C10A N2A C8A C7A 5.4(5) .
Mn1A N2A C8A C7A -174.2(3) .
C10A N2A C8A C9A -172.4(3) .
Mn1A N2A C8A C9A 8.0(3) .
C1A N1A C9A C4A -1.5(5) .
Mn1A N1A C9A C4A -177.8(2) .
C1A N1A C9A C8A 177.1(3) .
Mn1A N1A C9A C8A 0.9(4) .
C5A C4A C9A N1A -177.5(3) .
C3A C4A C9A N1A 2.8(5) .
C5A C4A C9A C8A 3.9(5) .
C3A C4A C9A C8A -175.8(3) .
C7A C8A C9A N1A 176.3(3) .
N2A C8A C9A N1A -5.8(4) .
C7A C8A C9A C4A -5.1(4) .
N2A C8A C9A C4A 172.9(3) .
Mn1B O1A C10A N2A -124.0(4) .
Mn1B O1A C10A C11A 61.4(6) .
C8A N2A C10A O1A -8.1(5) .
Mn1A N2A C10A O1A 171.4(3) .
C8A N2A C10A C11A 166.4(3) .
Mn1A N2A C10A C11A -14.0(4) .
C12A N3A C11A C10A 110.7(3) .
C18A N3A C11A C10A -124.3(3) .
Mn1A N3A C11A C10A -7.0(3) .
O1A C10A C11A N3A -170.5(3) .
N2A C10A C11A N3A 14.2(4) .
C18A N3A C12A C13A 162.5(3) .
C11A N3A C12A C13A -72.1(4) .
Mn1A N3A C12A C13A 46.2(3) .
C17A N4A C13A C14A 0.9(5) .
Mn1A N4A C13A C14A -167.0(3) .
C17A N4A C13A C12A -174.5(3) .
Mn1A N4A C13A C12A 17.5(4) .
N3A C12A C13A N4A -44.2(4) .
N3A C12A C13A C14A 140.3(3) .
N4A C13A C14A C15A -0.6(5) .
C12A C13A C14A C15A 174.5(3) .
C13A C14A C15A C16A -0.2(6) .
C14A C15A C16A C17A 0.7(6) .
C13A N4A C17A C16A -0.4(5) .
Mn1A N4A C17A C16A 166.0(3) .
C15A C16A C17A N4A -0.3(6) .
C12A N3A C18A C19A -159.6(3) .
C11A N3A C18A C19A 74.9(3) .
Mn1A N3A C18A C19A -43.1(3) .
C23A N5A C19A C20A 0.4(5) .
Mn1A N5A C19A C20A 166.8(3) .
C23A N5A C19A C18A 177.8(3) .
Mn1A N5A C19A C18A -15.9(4) .
N3A C18A C19A N5A 41.2(4) .
N3A C18A C19A C20A -141.4(3) .
N5A C19A C20A C21A 0.1(5) .
C18A C19A C20A C21A -177.1(3) .
C19A C20A C21A C22A 0.3(5) .
C20A C21A C22A C23A -1.3(5) .
C19A N5A C23A C22A -1.5(5) .
Mn1A N5A C23A C22A -166.2(3) .
C21A C22A C23A N5A 1.9(5) .
N2C Mn1C O1B C10B -137.0(5) .
N1C Mn1C O1B C10B -102.2(5) .
N5C Mn1C O1B C10B -6.3(5) .
N4C Mn1C O1B C10B 142.7(5) .
N3C Mn1C O1B C10B 71.8(5) .
O1A Mn1B N1B C1B -17.6(3) .
N2B Mn1B N1B C1B 175.5(3) .
N4B Mn1B N1B C1B 83.7(3) .
N5B Mn1B N1B C1B -106.7(3) .
N3B Mn1B N1B C1B 163.8(3) .
O1A Mn1B N1B C9B 161.4(2) .
N2B Mn1B N1B C9B -5.5(2) .
N4B Mn1B N1B C9B -97.3(2) .
N5B Mn1B N1B C9B 72.3(2) .
N3B Mn1B N1B C9B -17.2(4) .
O1A Mn1B N2B C10B 114.8(4) .
N1B Mn1B N2B C10B 174.4(3) .
N4B Mn1B N2B C10B -84.1(2) .
N5B Mn1B N2B C10B 63.6(2) .
N3B Mn1B N2B C10B -11.3(2) .
O1A Mn1B N2B C8B -52.3(5) .
N1B Mn1B N2B C8B 7.3(2) .
N4B Mn1B N2B C8B 108.8(2) .
N5B Mn1B N2B C8B -103.5(2) .
N3B Mn1B N2B C8B -178.4(2) .
O1A Mn1B N3B C12B 72.4(2) .
N2B Mn1B N3B C12B -120.7(2) .
N1B Mn1B N3B C12B -109.1(3) .
N4B Mn1B N3B C12B -21.8(2) .
N5B Mn1B N3B C12B 152.5(2) .
O1A Mn1B N3B C18B -46.6(2) .
N2B Mn1B N3B C18B 120.4(2) .
N1B Mn1B N3B C18B 132.0(2) .
N4B Mn1B N3B C18B -140.8(2) .
N5B Mn1B N3B C18B 33.54(19) .
O1A Mn1B N3B C11B -165.00(19) .
N2B Mn1B N3B C11B 1.95(19) .
N1B Mn1B N3B C11B 13.5(3) .
N4B Mn1B N3B C11B 100.8(2) .
N5B Mn1B N3B C11B -84.9(2) .
O1A Mn1B N4B C13B -106.4(2) .
N2B Mn1B N4B C13B 78.5(2) .
N1B Mn1B N4B C13B 153.6(2) .
N5B Mn1B N4B C13B -7.4(3) .
N3B Mn1B N4B C13B 2.9(2) .
O1A Mn1B N4B C17B 86.0(3) .
N2B Mn1B N4B C17B -89.1(3) .
N1B Mn1B N4B C17B -14.0(3) .
N5B Mn1B N4B C17B -175.0(2) .
N3B Mn1B N4B C17B -164.7(3) .
O1A Mn1B N5B C23B -96.2(3) .
N2B Mn1B N5B C23B 72.1(3) .
N1B Mn1B N5B C23B 0.8(3) .
N4B Mn1B N5B C23B 161.3(3) .
N3B Mn1B N5B C23B 150.9(3) .
O1A Mn1B N5B C19B 100.7(2) .
N2B Mn1B N5B C19B -91.0(2) .
N1B Mn1B N5B C19B -162.3(2) .
N4B Mn1B N5B C19B -1.8(3) .
N3B Mn1B N5B C19B -12.2(2) .
C9B N1B C1B C2B 1.8(5) .
Mn1B N1B C1B C2B -179.2(3) .
N1B C1B C2B C3B -3.1(6) .
C1B C2B C3B C4B 1.1(5) .
C2B C3B C4B C5B 179.3(3) .
C2B C3B C4B C9B 1.8(5) .
C3B C4B C5B C6B -177.3(3) .
C9B C4B C5B C6B 0.2(5) .
C4B C5B C6B C7B 1.0(5) .
C5B C6B C7B C8B -0.8(5) .
C6B C7B C8B N2B 176.8(3) .
C6B C7B C8B C9B -0.7(5) .
C10B N2B C8B C7B 8.2(5) .
Mn1B N2B C8B C7B 174.4(3) .
C10B N2B C8B C9B -174.3(3) .
Mn1B N2B C8B C9B -8.0(3) .
C1B N1B C9B C4B 1.3(5) .
Mn1B N1B C9B C4B -177.7(2) .
C1B N1B C9B C8B -177.7(3) .
Mn1B N1B C9B C8B 3.2(4) .
C3B C4B C9B N1B -3.1(5) .
C5B C4B C9B N1B 179.3(3) .
C3B C4B C9B C8B 176.0(3) .
C5B C4B C9B C8B -1.6(5) .
C7B C8B C9B N1B -179.0(3) .
N2B C8B C9B N1B 3.1(4) .
C7B C8B C9B C4B 1.9(5) .
N2B C8B C9B C4B -176.0(3) .
Mn1C O1B C10B N2B 155.0(4) .
Mn1C O1B C10B C11B -28.5(6) .
C8B N2B C10B O1B 0.8(5) .
Mn1B N2B C10B O1B -165.3(3) .
C8B N2B C10B C11B -175.6(3) .
Mn1B N2B C10B C11B 18.2(4) .
C12B N3B C11B C10B 126.8(3) .
C18B N3B C11B C10B -107.9(3) .
Mn1B N3B C11B C10B 6.1(3) .
O1B C10B C11B N3B 166.8(3) .
N2B C10B C11B N3B -16.3(4) .
C18B N3B C12B C13B 151.3(3) .
C11B N3B C12B C13B -83.5(3) .
Mn1B N3B C12B C13B 36.7(3) .
C17B N4B C13B C14B 2.3(5) .
Mn1B N4B C13B C14B -166.0(2) .
C17B N4B C13B C12B -174.8(3) .
Mn1B N4B C13B C12B 17.0(4) .
N3B C12B C13B N4B -36.9(4) .
N3B C12B C13B C14B 146.0(3) .
N4B C13B C14B C15B -2.3(5) .
C12B C13B C14B C15B 174.6(3) .
C13B C14B C15B C16B 0.2(5) .
C14B C15B C16B C17B 1.8(5) .
C13B N4B C17B C16B -0.1(5) .
Mn1B N4B C17B C16B 167.3(3) .
C15B C16B C17B N4B -1.9(5) .
C12B N3B C18B C19B -168.6(3) .
C11B N3B C18B C19B 65.5(3) .
Mn1B N3B C18B C19B -51.0(3) .
C23B N5B C19B C20B 1.5(5) .
Mn1B N5B C19B C20B 165.8(3) .
C23B N5B C19B C18B -176.9(3) .
Mn1B N5B C19B C18B -12.6(4) .
N3B C18B C19B N5B 44.9(4) .
N3B C18B C19B C20B -133.5(3) .
N5B C19B C20B C21B -2.3(5) .
C18B C19B C20B C21B 176.0(3) .
C19B C20B C21B C22B 1.3(5) .
C20B C21B C22B C23B 0.4(6) .
C19B N5B C23B C22B 0.3(5) .
Mn1B N5B C23B C22B -162.1(3) .
C21B C22B C23B N5B -1.2(6) .
O1B Mn1C N1C C1C 10.4(3) .
N2C Mn1C N1C C1C -176.6(3) .
N5C Mn1C N1C C1C -90.2(3) .
N4C Mn1C N1C C1C 99.5(3) .
N3C Mn1C N1C C1C -157.8(3) .
O1B Mn1C N1C C9C -175.0(2) .
N2C Mn1C N1C C9C -2.0(2) .
N5C Mn1C N1C C9C 84.4(2) .
N4C Mn1C N1C C9C -85.9(2) .
N3C Mn1C N1C C9C 16.8(4) .
O1B Mn1C N2C C10C -143.7(5) .
N1C Mn1C N2C C10C -179.8(3) .
N5C Mn1C N2C C10C 84.7(2) .
N4C Mn1C N2C C10C -63.7(2) .
N3C Mn1C N2C C10C 9.3(2) .
O1B Mn1C N2C C8C 35.3(6) .
N1C Mn1C N2C C8C -0.8(2) .
N5C Mn1C N2C C8C -96.3(2) .
N4C Mn1C N2C C8C 115.2(2) .
N3C Mn1C N2C C8C -171.8(2) .
O1B Mn1C N3C C12C 48.5(2) .
N2C Mn1C N3C C12C -125.6(2) .
N1C Mn1C N3C C12C -144.2(2) .
N5C Mn1C N3C C12C 143.5(2) .
N4C Mn1C N3C C12C -30.9(2) .
O1B Mn1C N3C C11C 167.8(2) .
N2C Mn1C N3C C11C -6.4(2) .
N1C Mn1C N3C C11C -24.9(3) .
N5C Mn1C N3C C11C -97.2(2) .
N4C Mn1C N3C C11C 88.3(2) .
O1B Mn1C N3C C18C -70.6(2) .
N2C Mn1C N3C C18C 115.2(2) .
N1C Mn1C N3C C18C 96.7(3) .
N5C Mn1C N3C C18C 24.4(2) .
N4C Mn1C N3C C18C -150.1(2) .
O1B Mn1C N4C C17C 81.8(3) .
N2C Mn1C N4C C17C -86.3(3) .
N1C Mn1C N4C C17C -12.7(3) .
N5C Mn1C N4C C17C -174.0(2) .
N3C Mn1C N4C C17C -163.7(3) .
O1B Mn1C N4C C13C -100.0(2) .
N2C Mn1C N4C C13C 91.8(2) .
N1C Mn1C N4C C13C 165.4(2) .
N5C Mn1C N4C C13C 4.1(4) .
N3C Mn1C N4C C13C 14.4(2) .
O1B Mn1C N5C C19C 99.8(2) .
N2C Mn1C N5C C19C -89.3(2) .
N1C Mn1C N5C C19C -163.8(2) .
N4C Mn1C N5C C19C -0.7(4) .
N3C Mn1C N5C C19C -10.9(2) .
O1B Mn1C N5C C23C -84.4(3) .
N2C Mn1C N5C C23C 86.6(3) .
N1C Mn1C N5C C23C 12.1(3) .
N4C Mn1C N5C C23C 175.2(2) .
N3C Mn1C N5C C23C 164.9(3) .
C9C N1C C1C C2C -1.7(5) .
Mn1C N1C C1C C2C 172.8(3) .
N1C C1C C2C C3C 1.5(5) .
C1C C2C C3C C4C 0.1(5) .
C2C C3C C4C C5C 178.4(3) .
C2C C3C C4C C9C -1.3(5) .
C3C C4C C5C C6C -179.1(3) .
C9C C4C C5C C6C 0.5(5) .
C4C C5C C6C C7C -1.8(5) .
C5C C6C C7C C8C 0.4(5) .
C6C C7C C8C N2C -174.8(3) .
C6C C7C C8C C9C 2.2(5) .
C10C N2C C8C C7C -0.6(5) .
Mn1C N2C C8C C7C -179.4(3) .
C10C N2C C8C C9C -177.7(3) .
Mn1C N2C C8C C9C 3.4(3) .
C1C N1C C9C C4C 0.4(5) .
Mn1C N1C C9C C4C -174.7(2) .
C1C N1C C9C C8C 179.7(3) .
Mn1C N1C C9C C8C 4.6(4) .
C5C C4C C9C N1C -178.6(3) .
C3C C4C C9C N1C 1.1(5) .
C5C C4C C9C C8C 2.1(5) .
C3C C4C C9C C8C -178.2(3) .
C7C C8C C9C N1C 177.2(3) .
N2C C8C C9C N1C -5.3(4) .
C7C C8C C9C C4C -3.4(5) .
N2C C8C C9C C4C 174.0(3) .
Mn1A O1C C10C N2C -109.4(4) 4_464
Mn1A O1C C10C C11C 73.3(4) 4_464
C8C N2C C10C O1C -6.1(5) .
Mn1C N2C C10C O1C 172.7(3) .
C8C N2C C10C C11C 171.1(3) .
Mn1C N2C C10C C11C -10.0(4) .
C12C N3C C11C C10C 120.3(3) .
C18C N3C C11C C10C -114.7(3) .
Mn1C N3C C11C C10C 3.8(3) .
O1C C10C C11C N3C -178.8(3) .
N2C C10C C11C N3C 3.6(4) .
C11C N3C C12C C13C -72.6(3) .
C18C N3C C12C C13C 161.5(3) .
Mn1C N3C C12C C13C 44.5(3) .
C17C N4C C13C C14C -0.3(5) .
Mn1C N4C C13C C14C -178.6(3) .
C17C N4C C13C C12C -176.1(3) .
Mn1C N4C C13C C12C 5.6(4) .
N3C C12C C13C N4C -35.0(4) .
N3C C12C C13C C14C 149.2(3) .
N4C C13C C14C C15C 0.1(5) .
C12C C13C C14C C15C 175.7(3) .
C13C C14C C15C C16C -0.1(5) .
C14C C15C C16C C17C 0.3(6) .
C13C N4C C17C C16C 0.5(5) .
Mn1C N4C C17C C16C 178.6(3) .
C15C C16C C17C N4C -0.5(6) .
C12C N3C C18C C19C -151.9(3) .
C11C N3C C18C C19C 83.0(4) .
Mn1C N3C C18C C19C -35.5(3) .
C23C N5C C19C C20C 1.9(5) .
Mn1C N5C C19C C20C 178.0(3) .
C23C N5C C19C C18C 178.3(3) .
Mn1C N5C C19C C18C -5.6(4) .
N3C C18C C19C N5C 29.0(4) .
N3C C18C C19C C20C -154.6(3) .
N5C C19C C20C C21C -0.5(5) .
C18C C19C C20C C21C -176.7(3) .
C19C C20C C21C C22C -1.7(6) .
C20C C21C C22C C23C 2.3(6) .
C19C N5C C23C C22C -1.3(5) .
Mn1C N5C C23C C22C -177.0(3) .
C21C C22C C23C N5C -0.8(6) .
O2 S1 C1 F3 61.6(3) .
O3 S1 C1 F3 -177.8(3) .
O1 S1 C1 F3 -58.5(3) .
O2 S1 C1 F1 -57.9(3) .
O3 S1 C1 F1 62.7(3) .
O1 S1 C1 F1 -178.0(3) .
O2 S1 C1 F2 -178.4(3) .
O3 S1 C1 F2 -57.7(3) .
O1 S1 C1 F2 61.5(3) .
O4 S2 C2 F4 -179.7(5) .
O5 S2 C2 F4 54.1(5) .
O6 S2 C2 F4 -63.4(6) .
O4 S2 C2 F5 -44.5(5) .
O5 S2 C2 F5 -170.7(4) .
O6 S2 C2 F5 71.8(5) .
O4 S2 C2 F6 67.8(4) .
O5 S2 C2 F6 -58.4(4) .
O6 S2 C2 F6 -175.9(5) .
O8 S3 C3 F8 -174.6(3) .
O9 S3 C3 F8 -55.2(3) .
O7 S3 C3 F8 64.1(3) .
O8 S3 C3 F7 -53.5(3) .
O9 S3 C3 F7 66.0(3) .
O7 S3 C3 F7 -174.7(3) .
O8 S3 C3 F9 65.4(3) .
O9 S3 C3 F9 -175.2(3) .
O7 S3 C3 F9 -55.9(3) .
